data_1531909
loop_
_publ_author_name
'Malinina, E.A.'
'Lisovskii, M.V.'
'Polyakova, I.N.'
'Zhizhin, K.Yu.'
'Kuznetsov, N.T.'

_publ_section_title
;
 Silver(I) and copper(I) complexes with the closo-decaborate anion (B10
 H10)(2-) as ligand
;
_journal_name_full 'Zhurnal Neorganicheskoi Khimii'
_journal_page_first 1275
_journal_page_last 1284
_journal_volume 47
_journal_year 2002
_chemical_formula_sum 'Ag B10 Cs H10'
_chemical_name_systematic 'Cs (Ag B10 H10)'
_space_group_IT_number 57
_symmetry_space_group_name_Hall '-P 2c 2b'
_symmetry_space_group_name_H-M 'P b c m'
_cell_angle_alpha 90
_cell_angle_beta 90
_cell_angle_gamma 90
_cell_formula_units_Z 4
_cell_length_a 9.89
_cell_length_b 10.84
_cell_length_c 9.106
_cell_volume 976.232
_citation_journal_id_ASTM ZNOKAQ
_cod_data_source_file Malinina_ZNOKAQ_2002_1250.cif
_cod_data_source_block H10Ag1B10Cs1
_cod_original_cell_volume 976.2324
_cod_original_formula_sum 'H10 Ag1 B10 Cs1'
_cod_database_code 1531909

loop_
_symmetry_equiv_pos_as_xyz
x,y,z
-x,-y,z+1/2
x,-y+1/2,-z
-x,y+1/2,-z+1/2
-x,-y,-z
x,y,-z-1/2
-x,y-1/2,z
x,-y-1/2,z-1/2

loop_
_atom_site_label
_atom_site_type_symbol
_atom_site_fract_x
_atom_site_fract_y
_atom_site_fract_z
_atom_site_occupancy
_atom_site_U_iso_or_equiv
H5 H 0.3074 0.8513 0.0764 1 0.0
B6 B 0.1691 0.0479 0.1509 1 0.0
B1 B 0.4325 0.1365 0.25 1 0.0
Ag1 Ag+1 0.488 0.25 0 1 0.0
H7 H 0.069 0.8483 0.25 1 0.0
Cs1 Cs+1 0.81805 0.06463 0.25 1 0.0
B2 B 0.4288 -0.0203 0.25 1 0.0
H4 H 0.2093 0.2569 0.25 1 0.0
H6 H 0.1132 0.0706 0.0705 1 0.0
H2 H 0.5078 -0.0685 0.25 1 0.0
B5 B 0.2881 -0.081 0.1503 1 0.0
H3 H 0.3752 0.1037 0.0049 1 0.0
B7 B 0.1434 -0.0821 0.25 1 0.0
H1 H 0.5248 0.1925 0.25 1 0.0
B4 B 0.2593 0.1655 0.25 1 0.0
B3 B 0.3447 0.072 0.1094 1 0.0
